data_4330318
loop_
_publ_author_name
'Feng Guo'
'Fei Wang'
'Hui Yang'
'Xiuling Zhang'
'Jian Zhang'

_publ_section_title
;
 Tuning Structural Topologies of Three Photoluminescent Metal-Organic
 Frameworks via Isomeric Biphenyldicarboxylates
;
_journal_name_full 'Inorganic Chemistry'
_journal_page_first 9677
_journal_page_last 9682
_journal_paper_doi 10.1021/ic3008969
_journal_volume 51
_journal_year 2012
_chemical_formula_sum 'C46 H45 Cd2 N6 O10'
_chemical_formula_weight 1066.68
_chemical_name_systematic
; 
 ? 
;
_space_group_IT_number 2
_symmetry_cell_setting triclinic
_symmetry_space_group_name_Hall '-P 1'
_symmetry_space_group_name_H-M 'P -1'
_atom_sites_solution_hydrogens geom
_atom_sites_solution_primary direct
_atom_sites_solution_secondary difmap
_audit_creation_method SHELXL-97
_cell_angle_alpha 87.0300(8)
_cell_angle_beta 83.9390(11)
_cell_angle_gamma 80.7510(12)
_cell_formula_units_Z 2
_cell_length_a 8.6040(11)
_cell_length_b 15.7690(12)
_cell_length_c 17.3440(12)
_cell_measurement_temperature 293(2)
_cell_volume 2308.1(4)
_computing_cell_refinement SMART
_computing_data_collection SMART(Bruker,1998)
_computing_data_reduction SAINT(Bruker,1998)
_computing_molecular_graphics 'SHELXL (Bruker,1998)'
_computing_publication_material SHELXL
_computing_structure_refinement 'SHELXL-97 (Sheldrick, 1997)'
_computing_structure_solution 'SHELXS-97 (Sheldrick, 1990)'
_diffrn_ambient_temperature 293(2)
_diffrn_measured_fraction_theta_full 0.987
_diffrn_measured_fraction_theta_max 0.987
_diffrn_measurement_device_type 'Bruker APEX2 CCD area-detector diffractometer'
_diffrn_measurement_method 'w scans'
_diffrn_radiation_monochromator graphite
_diffrn_radiation_source 'fine-focus sealed tube'
_diffrn_radiation_type MoK\a
_diffrn_radiation_wavelength 0.71069
_diffrn_reflns_av_R_equivalents 0.0177
_diffrn_reflns_av_sigmaI/netI 0.0343
_diffrn_reflns_limit_h_max 10
_diffrn_reflns_limit_h_min -10
_diffrn_reflns_limit_k_max 18
_diffrn_reflns_limit_k_min -16
_diffrn_reflns_limit_l_max 20
_diffrn_reflns_limit_l_min -20
_diffrn_reflns_number 11974
_diffrn_reflns_theta_full 25.00
_diffrn_reflns_theta_max 25.00
_diffrn_reflns_theta_min 1.31
_exptl_absorpt_coefficient_mu 0.984
_exptl_absorpt_correction_T_max 0.8584
_exptl_absorpt_correction_T_min 0.7436
_exptl_absorpt_correction_type multi-scan
_exptl_crystal_colour colourless
_exptl_crystal_density_diffrn 1.535
_exptl_crystal_description block
_exptl_crystal_F_000 1078
_exptl_crystal_size_max 0.32
_exptl_crystal_size_mid 0.25
_exptl_crystal_size_min 0.16
_refine_diff_density_max 1.386
_refine_diff_density_min -0.954
_refine_diff_density_rms 0.093
_refine_ls_extinction_method none
_refine_ls_goodness_of_fit_ref 1.057
_refine_ls_hydrogen_treatment mixed
_refine_ls_matrix_type full
_refine_ls_number_parameters 565
_refine_ls_number_reflns 8027
_refine_ls_number_restraints 0
_refine_ls_restrained_S_all 1.057
_refine_ls_R_factor_all 0.0588
_refine_ls_R_factor_gt 0.0466
_refine_ls_shift/su_max 0.003
_refine_ls_shift/su_mean 0.000
_refine_ls_structure_factor_coef Fsqd
_refine_ls_weighting_details 'calc w=1/[\s^2^(Fo^2^)+(0.0735P)^2^+3.0170P] where P=(Fo^2^+2Fc^2^)/3'
_refine_ls_weighting_scheme calc
_refine_ls_wR_factor_gt 0.1248
_refine_ls_wR_factor_ref 0.1328
_reflns_number_gt 6505
_reflns_number_total 8027
_reflns_threshold_expression >2sigma(I)
_cod_data_source_file ic3008969_si_001_2.cif
_cod_data_source_block 2
_cod_database_code 4330318

loop_
_symmetry_equiv_pos_as_xyz
'x, y, z'
'-x, -y, -z'

loop_
_atom_site_label
_atom_site_type_symbol
_atom_site_fract_x
_atom_site_fract_y
_atom_site_fract_z
_atom_site_U_iso_or_equiv
_atom_site_adp_type
_atom_site_occupancy
_atom_site_symmetry_multiplicity
_atom_site_calc_flag
_atom_site_refinement_flags
Cd1 Cd 2.02511(4) 0.23235(2) 0.091043(19) 0.04368(13) Uani 1 1 d .
Cd2 Cd 0.78801(4) 0.53247(2) 0.450928(18) 0.04098(12) Uani 1 1 d .
O6 O 0.7396(4) 0.4279(3) 0.5397(2) 0.0619(10) Uani 1 1 d .
O1W O 0.5602(4) 0.4926(3) 0.39815(19) 0.0552(9) Uani 1 1 d .
H1WA H 0.5017 0.5361 0.3852 0.066 Uiso 1 1 calc R
H1WB H 0.5316 0.4444 0.4115 0.066 Uiso 1 1 d R
O5 O 0.9983(4) 0.4041(2) 0.51450(19) 0.0509(8) Uani 1 1 d .
N3 N 1.8516(4) 0.3532(3) 0.1046(2) 0.0428(9) Uani 1 1 d .
O4 O 0.6186(4) 0.6272(2) 0.5355(2) 0.0604(9) Uani 1 1 d .
N4 N 1.6726(4) 0.4607(3) 0.1461(2) 0.0437(9) Uani 1 1 d .
O3 O 0.6375(5) 0.6722(3) 0.4133(2) 0.0653(10) Uani 1 1 d .
N6 N 0.9129(4) 0.5165(3) 0.3314(2) 0.0462(10) Uani 1 1 d .
N5 N 1.0526(4) 0.4795(3) 0.2218(2) 0.0492(10) Uani 1 1 d .
C46 C 0.9638(6) 0.5581(4) 0.2083(3) 0.0549(13) Uani 1 1 d .
H46 H 0.9627 0.5901 0.1618 0.066 Uiso 1 1 calc R
O2 O 0.0815(8) 1.2084(4) 0.2200(3) 0.112(2) Uani 1 1 d .
C22 C 1.7545(5) 0.3834(3) 0.1649(3) 0.0415(10) Uani 1 1 d .
C37 C 0.7694(6) 0.2596(3) 0.7352(3) 0.0539(13) Uani 1 1 d .
C33 C 0.8845(6) 0.3186(3) 0.6150(3) 0.0427(11) Uani 1 1 d .
C32 C 0.8758(6) 0.3871(3) 0.5523(3) 0.0419(11) Uani 1 1 d .
C10 C 0.4866(8) 0.7673(4) 0.5050(3) 0.0698(17) Uani 1 1 d .
C44 C 0.4813(7) 0.2592(3) 0.7778(3) 0.0539(13) Uani 1 1 d .
H44 H 0.4635 0.2556 0.7262 0.065 Uiso 1 1 calc R
C39 C 0.6337(7) 0.2613(3) 0.7973(3) 0.0528(13) Uani 1 1 d .
C38 C 0.7572(6) 0.3164(3) 0.6719(3) 0.0431(11) Uani 1 1 d .
H38 H 0.6630 0.3536 0.6670 0.052 Uiso 1 1 calc R
C31 C 0.8798(6) 0.5793(4) 0.2749(3) 0.0510(12) Uani 1 1 d .
H31 H 0.8083 0.6297 0.2825 0.061 Uiso 1 1 calc R
C42 C 0.3808(7) 0.2686(3) 0.9124(3) 0.0512(13) Uani 1 1 d .
O8 O 0.2674(5) 0.2727(4) 1.0433(2) 0.0937(16) Uani 1 1 d .
C11 C 0.5858(6) 0.6839(4) 0.4822(3) 0.0539(13) Uani 1 1 d .
C24 C 1.7195(7) 0.4798(4) 0.0703(3) 0.0565(13) Uani 1 1 d .
H24 H 1.6827 0.5290 0.0415 0.068 Uiso 1 1 calc R
C21 C 1.7369(7) 0.3388(4) 0.2421(3) 0.0602(14) Uani 1 1 d .
H21A H 1.6438 0.3118 0.2465 0.072 Uiso 1 1 calc R
H21B H 1.7273 0.3799 0.2820 0.072 Uiso 1 1 calc R
H21C H 1.8281 0.2960 0.2478 0.072 Uiso 1 1 calc R
C29 C 1.0196(5) 0.4566(4) 0.2972(3) 0.0472(12) Uani 1 1 d .
C25 C 1.5529(6) 0.5139(3) 0.1973(3) 0.0524(13) Uani 1 1 d .
H25A H 1.5371 0.5722 0.1755 0.063 Uiso 1 1 calc R
H25B H 1.5926 0.5156 0.2474 0.063 Uiso 1 1 calc R
C9 C 0.4400(7) 0.8274(4) 0.4488(3) 0.0645(15) Uani 1 1 d .
H9 H 0.4706 0.8149 0.3971 0.077 Uiso 1 1 calc R
N1 N 1.8893(6) 0.1416(3) 0.0417(4) 0.0759(15) Uani 1 1 d .
C40 C 0.6577(7) 0.2666(4) 0.8749(3) 0.0600(14) Uani 1 1 d .
H40 H 0.7591 0.2678 0.8884 0.072 Uiso 1 1 calc R
C23 C 1.8281(6) 0.4145(3) 0.0456(3) 0.0522(13) Uani 1 1 d .
H23 H 1.8804 0.4107 -0.0041 0.063 Uiso 1 1 calc R
C36 C 1.0319(8) 0.2027(4) 0.6830(4) 0.082(2) Uani 1 1 d .
H36 H 1.1233 0.1625 0.6857 0.098 Uiso 1 1 calc R
C43 C 0.3563(7) 0.2625(3) 0.8356(3) 0.0552(13) Uani 1 1 d .
H43 H 0.2548 0.2605 0.8225 0.066 Uiso 1 1 calc R
C34 C 1.0208(6) 0.2606(4) 0.6214(3) 0.0606(15) Uani 1 1 d .
H34 H 1.1059 0.2607 0.5836 0.073 Uiso 1 1 calc R
C5 C 0.2980(10) 0.9690(4) 0.4025(4) 0.083(2) Uani 1 1 d .
O1 O 0.1853(14) 1.1111(4) 0.1458(4) 0.195(5) Uani 1 1 d .
C19 C 1.6759(13) -0.0386(7) 0.0515(9) 0.176(6) Uani 1 1 d .
H19A H 1.7257 -0.0887 0.0229 0.212 Uiso 1 1 calc R
H19B H 1.6815 -0.0533 0.1063 0.212 Uiso 1 1 calc R
C2 C 0.1997(10) 1.0804(4) 0.2797(4) 0.085(2) Uani 1 1 d .
C28 C 1.1650(6) 0.4316(4) 0.1641(3) 0.0616(16) Uani 1 1 d .
H28A H 1.1184 0.4344 0.1153 0.074 Uiso 1 1 calc R
H28B H 1.1854 0.3717 0.1813 0.074 Uiso 1 1 calc R
N2 N 1.7684(8) 0.0326(4) 0.0301(6) 0.118(3) Uani 1 1 d .
C35 C 0.9090(8) 0.2032(4) 0.7410(4) 0.079(2) Uani 1 1 d .
H35 H 0.9200 0.1657 0.7840 0.095 Uiso 1 1 calc R
C17 C 1.8415(11) 0.0507(5) -0.0419(6) 0.096(3) Uani 1 1 d .
H17 H 1.8390 0.0226 -0.0875 0.115 Uiso 1 1 calc R
C3 C 0.286(2) 1.0031(6) 0.2683(7) 0.248(11) Uani 1 1 d .
H3 H 0.3205 0.9862 0.2180 0.298 Uiso 1 1 calc R
C41 C 0.5314(7) 0.2703(4) 0.9321(3) 0.0603(15) Uani 1 1 d .
H41 H 0.5484 0.2739 0.9839 0.072 Uiso 1 1 calc R
C26 C 1.3971(8) 0.4826(6) 0.2090(6) 0.121(4) Uani 1 1 d .
H26A H 1.4126 0.4299 0.2406 0.145 Uiso 1 1 calc R
H26B H 1.3260 0.5244 0.2403 0.145 Uiso 1 1 calc R
C16 C 1.9163(9) 0.1163(4) -0.0332(4) 0.0755(19) Uani 1 1 d .
H16 H 1.9781 0.1414 -0.0724 0.091 Uiso 1 1 calc R
C4 C 0.324(2) 0.9483(6) 0.3300(7) 0.256(11) Uani 1 1 d .
H4 H 0.3719 0.8924 0.3192 0.307 Uiso 1 1 calc R
C8 C 0.3481(10) 0.9072(5) 0.4662(4) 0.093(2) Uani 1 1 d .
C14 C 0.3108(18) 0.9275(8) 0.5434(5) 0.214(9) Uani 1 1 d .
H14 H 0.2546 0.9810 0.5568 0.257 Uiso 1 1 calc R
C27 C 1.3206(8) 0.4668(7) 0.1513(5) 0.133(4) Uani 1 1 d .
H27A H 1.3930 0.4269 0.1187 0.160 Uiso 1 1 calc R
H27B H 1.3007 0.5202 0.1209 0.160 Uiso 1 1 calc R
C30 C 1.0929(7) 0.3759(4) 0.3353(3) 0.0694(17) Uani 1 1 d .
H30A H 1.1919 0.3840 0.3523 0.104 Uiso 1 1 calc R
H30B H 1.1108 0.3306 0.2990 0.104 Uiso 1 1 calc R
H30C H 1.0234 0.3610 0.3791 0.104 Uiso 1 1 calc R
C7 C 0.1813(18) 1.1031(7) 0.3489(5) 0.204(8) Uani 1 1 d .
H7 H 0.1353 1.1592 0.3598 0.245 Uiso 1 1 calc R
C1 C 0.1455(11) 1.1378(5) 0.2129(4) 0.091(3) Uani 1 1 d .
C13 C 0.360(2) 0.8659(8) 0.6009(5) 0.271(12) Uani 1 1 d .
H13 H 0.3335 0.8789 0.6528 0.325 Uiso 1 1 calc R
C18 C 1.749(2) 0.0892(12) 0.1642(10) 0.332(16) Uani 1 1 d .
H18A H 1.8220 0.1140 0.1911 0.498 Uiso 1 1 calc R
H18B H 1.7456 0.0314 0.1836 0.498 Uiso 1 1 calc R
H18C H 1.6458 0.1227 0.1723 0.498 Uiso 1 1 calc R
C6 C 0.228(2) 1.0459(8) 0.4110(5) 0.245(10) Uani 1 1 d .
H6 H 0.2068 1.0659 0.4612 0.294 Uiso 1 1 calc R
C15 C 1.8029(12) 0.0887(6) 0.0795(7) 0.141(5) Uani 1 1 d .
C12 C 0.4472(16) 0.7846(7) 0.5820(5) 0.175(6) Uani 1 1 d .
H12 H 0.4774 0.7441 0.6207 0.210 Uiso 1 1 calc R
C20 C 1.5320(18) -0.0227(9) 0.039(2) 0.50(3) Uani 1 1 d .
H20A H 1.4782 0.0120 0.0812 0.602 Uiso 1 1 calc R
H20B H 1.4929 -0.0773 0.0451 0.602 Uiso 1 1 calc R
O2W O 0.457(3) 0.2280(17) 0.1680(14) 0.467(14) Uiso 1 1 d .
C45 C 0.2423(6) 0.2696(3) 0.9740(3) 0.0537(13) Uiso 1 1 d .
O7 O 0.1119(6) 0.2672(3) 0.9543(3) 0.0839(13) Uiso 1 1 d .

loop_
_atom_site_aniso_label
_atom_site_aniso_U_11
_atom_site_aniso_U_22
_atom_site_aniso_U_33
_atom_site_aniso_U_23
_atom_site_aniso_U_13
_atom_site_aniso_U_12
Cd1 0.0519(2) 0.0415(2) 0.0369(2) -0.00169(14) -0.00313(15) -0.00615(16)
Cd2 0.03238(19) 0.0561(2) 0.03144(19) 0.00574(15) 0.00160(13) -0.00317(15)
O6 0.048(2) 0.077(3) 0.054(2) 0.0246(19) 0.0012(17) -0.0022(19)
O1W 0.0428(19) 0.077(3) 0.0451(19) 0.0086(17) -0.0015(15) -0.0124(18)
O5 0.052(2) 0.065(2) 0.0379(18) 0.0060(16) 0.0023(15) -0.0213(17)
N3 0.038(2) 0.048(2) 0.041(2) -0.0007(18) -0.0022(17) -0.0034(17)
O4 0.053(2) 0.061(2) 0.063(2) 0.0094(19) -0.0096(18) 0.0019(18)
N4 0.035(2) 0.047(2) 0.048(2) -0.0068(18) -0.0008(17) -0.0056(17)
O3 0.054(2) 0.078(3) 0.055(2) -0.001(2) 0.0102(18) 0.004(2)
N6 0.034(2) 0.068(3) 0.036(2) -0.0040(19) 0.0002(16) -0.0087(19)
N5 0.032(2) 0.083(3) 0.034(2) -0.015(2) -0.0002(16) -0.012(2)
C46 0.047(3) 0.083(4) 0.035(3) 0.000(3) 0.000(2) -0.015(3)
O2 0.168(6) 0.086(4) 0.058(3) 0.009(3) -0.018(3) 0.054(4)
C22 0.035(2) 0.051(3) 0.041(2) -0.005(2) -0.0049(19) -0.012(2)
C37 0.060(3) 0.047(3) 0.047(3) 0.008(2) 0.008(2) 0.003(2)
C33 0.048(3) 0.043(3) 0.035(2) 0.002(2) 0.001(2) -0.006(2)
C32 0.042(3) 0.046(3) 0.038(2) -0.001(2) 0.001(2) -0.012(2)
C10 0.073(4) 0.073(4) 0.051(3) 0.013(3) 0.007(3) 0.015(3)
C44 0.067(4) 0.052(3) 0.040(3) 0.001(2) 0.004(2) -0.011(3)
C39 0.070(4) 0.039(3) 0.042(3) 0.012(2) 0.011(2) 0.001(2)
C38 0.044(3) 0.044(3) 0.037(2) 0.002(2) 0.002(2) -0.002(2)
C31 0.043(3) 0.067(3) 0.041(3) 0.003(2) -0.001(2) -0.006(2)
C42 0.069(4) 0.036(3) 0.042(3) 0.006(2) 0.011(2) -0.001(2)
O8 0.075(3) 0.148(5) 0.045(2) -0.001(3) 0.016(2) 0.005(3)
C11 0.039(3) 0.058(3) 0.062(4) 0.005(3) -0.002(2) -0.003(2)
C24 0.057(3) 0.055(3) 0.053(3) 0.007(2) -0.003(2) 0.000(3)
C21 0.059(3) 0.074(4) 0.043(3) 0.006(3) 0.000(2) -0.004(3)
C29 0.034(2) 0.069(3) 0.038(3) -0.013(2) -0.001(2) -0.008(2)
C25 0.041(3) 0.054(3) 0.063(3) -0.021(3) 0.003(2) -0.007(2)
C9 0.071(4) 0.067(4) 0.048(3) 0.008(3) -0.003(3) 0.007(3)
N1 0.061(3) 0.069(3) 0.103(4) -0.032(3) -0.005(3) -0.020(3)
C40 0.060(3) 0.064(3) 0.047(3) 0.019(3) 0.004(2) 0.005(3)
C23 0.053(3) 0.057(3) 0.042(3) 0.005(2) 0.002(2) -0.001(2)
C36 0.071(4) 0.072(4) 0.079(4) 0.029(3) 0.023(3) 0.027(3)
C43 0.063(3) 0.049(3) 0.053(3) 0.001(2) 0.009(3) -0.014(3)
C34 0.049(3) 0.058(3) 0.065(3) 0.014(3) 0.016(3) 0.003(3)
C5 0.122(6) 0.064(4) 0.057(4) 0.011(3) -0.017(4) 0.007(4)
O1 0.419(15) 0.068(4) 0.118(5) 0.007(4) -0.157(7) -0.014(6)
C19 0.118(8) 0.121(8) 0.307(18) -0.092(10) 0.019(10) -0.069(7)
C2 0.129(6) 0.049(4) 0.083(5) 0.017(3) -0.048(5) -0.011(4)
C28 0.041(3) 0.101(5) 0.046(3) -0.033(3) 0.006(2) -0.019(3)
N2 0.075(4) 0.079(4) 0.208(9) -0.063(5) -0.006(5) -0.027(3)
C35 0.092(5) 0.062(4) 0.063(4) 0.031(3) 0.020(3) 0.020(3)
C17 0.109(6) 0.060(4) 0.129(7) -0.012(4) -0.074(6) -0.003(4)
C3 0.56(3) 0.062(6) 0.124(9) -0.002(6) -0.174(14) 0.035(11)
C41 0.069(4) 0.064(4) 0.040(3) 0.009(2) 0.006(3) 0.006(3)
C26 0.040(4) 0.146(8) 0.182(9) -0.113(7) 0.023(4) -0.019(4)
C16 0.098(5) 0.055(4) 0.081(4) -0.001(3) -0.051(4) -0.010(3)
C4 0.59(3) 0.052(5) 0.127(9) 0.003(5) -0.177(14) 0.026(10)
C8 0.119(6) 0.082(5) 0.056(4) 0.015(3) 0.004(4) 0.034(4)
C14 0.331(18) 0.162(10) 0.066(5) 0.026(6) 0.036(8) 0.166(12)
C27 0.045(4) 0.230(11) 0.133(7) -0.131(8) 0.032(4) -0.035(5)
C30 0.069(4) 0.083(4) 0.050(3) -0.014(3) -0.003(3) 0.008(3)
C7 0.332(18) 0.145(9) 0.067(6) 0.010(6) -0.005(8) 0.153(11)
C1 0.154(7) 0.068(5) 0.071(5) 0.024(4) -0.072(5) -0.044(5)
C13 0.46(3) 0.185(12) 0.060(5) 0.033(6) 0.068(10) 0.204(15)
C18 0.42(3) 0.34(2) 0.283(19) -0.217(18) 0.25(2) -0.32(2)
C6 0.42(2) 0.167(10) 0.058(5) 0.013(6) 0.006(9) 0.203(13)
C15 0.127(8) 0.121(7) 0.185(10) -0.090(7) 0.071(7) -0.078(7)
C12 0.263(14) 0.140(9) 0.059(5) 0.033(5) 0.030(6) 0.119(9)
C20 0.147(12) 0.116(11) 1.29(9) 0.22(2) -0.34(3) -0.068(10)

loop_
_atom_type_symbol
_atom_type_description
_atom_type_scat_dispersion_real
_atom_type_scat_dispersion_imag
_atom_type_scat_source
C C 0.0033 0.0016 'International Tables Vol C Tables 4.2.6.8 and 6.1.1.4'
O O 0.0106 0.0060 'International Tables Vol C Tables 4.2.6.8 and 6.1.1.4'
Cd Cd -0.8075 1.2024 'International Tables Vol C Tables 4.2.6.8 and 6.1.1.4'
N N 0.0061 0.0033 'International Tables Vol C Tables 4.2.6.8 and 6.1.1.4'
H H 0.0000 0.0000 'International Tables Vol C Tables 4.2.6.8 and 6.1.1.4'

loop_
_geom_angle_atom_site_label_1
_geom_angle_atom_site_label_2
_geom_angle_atom_site_label_3
_geom_angle
_geom_angle_site_symmetry_1
_geom_angle_site_symmetry_3
N3 Cd1 N1 103.82(17) . .
N3 Cd1 O8 106.76(17) . 1_754
N1 Cd1 O8 128.98(19) . 1_754
N3 Cd1 O2 98.85(16) . 1_745
N1 Cd1 O2 117.9(2) . 1_745
O8 Cd1 O2 96.5(2) 1_754 1_745
N3 Cd1 O1 150.7(2) . 1_745
N1 Cd1 O1 88.7(2) . 1_745
O8 Cd1 O1 84.1(3) 1_754 1_745
O2 Cd1 O1 52.2(2) 1_745 1_745
N3 Cd1 O7 93.78(15) . 1_754
N1 Cd1 O7 85.1(2) . 1_754
O8 Cd1 O7 53.33(16) 1_754 1_754
O2 Cd1 O7 149.7(2) 1_745 1_754
O1 Cd1 O7 113.9(3) 1_745 1_754
N3 Cd1 C45 104.74(15) . 1_754
N1 Cd1 C45 105.45(19) . 1_754
O8 Cd1 C45 27.25(16) 1_754 1_754
O2 Cd1 C45 123.2(2) 1_745 1_754
O1 Cd1 C45 97.1(3) 1_745 1_754
O7 Cd1 C45 26.51(15) 1_754 1_754
N3 Cd1 C1 123.3(2) . 1_745
N1 Cd1 C1 102.2(2) . 1_745
O8 Cd1 C1 93.8(2) 1_754 1_745
O2 Cd1 C1 25.2(2) 1_745 1_745
O1 Cd1 C1 27.4(3) 1_745 1_745
O7 Cd1 C1 138.0(3) 1_754 1_745
C45 Cd1 C1 115.3(2) 1_754 1_745
N6 Cd2 O6 127.43(15) . .
N6 Cd2 O4 145.53(14) . .
O6 Cd2 O4 85.88(14) . .
N6 Cd2 O5 88.61(13) . 2_766
O6 Cd2 O5 109.05(13) . 2_766
O4 Cd2 O5 87.78(13) . 2_766
N6 Cd2 O1W 86.57(13) . .
O6 Cd2 O1W 82.08(13) . .
O4 Cd2 O1W 90.30(13) . .
O5 Cd2 O1W 168.52(12) 2_766 .
N6 Cd2 O3 91.87(14) . .
O6 Cd2 O3 133.91(13) . .
O4 Cd2 O3 54.14(12) . .
O5 Cd2 O3 92.92(14) 2_766 .
O1W Cd2 O3 76.84(14) . .
C32 O6 Cd2 105.2(3) . .
Cd2 O1W H1WA 109.5 . .
Cd2 O1W H1WB 119.5 . .
H1WA O1W H1WB 125.6 . .
C32 O5 Cd2 132.1(3) . 2_766
C22 N3 C23 105.6(4) . .
C22 N3 Cd1 131.4(3) . .
C23 N3 Cd1 123.0(3) . .
C11 O4 Cd2 93.9(3) . .
C22 N4 C24 107.5(4) . .
C22 N4 C25 126.3(4) . .
C24 N4 C25 126.2(4) . .
C11 O3 Cd2 90.1(3) . .
C29 N6 C31 105.6(4) . .
C29 N6 Cd2 135.0(3) . .
C31 N6 Cd2 119.5(3) . .
C29 N5 C46 107.5(4) . .
C29 N5 C28 127.3(5) . .
C46 N5 C28 125.2(5) . .
C31 C46 N5 106.2(5) . .
C31 C46 H46 126.9 . .
N5 C46 H46 126.9 . .
C1 O2 Cd1 96.0(4) . 1_365
N3 C22 N4 110.3(4) . .
N3 C22 C21 125.2(5) . .
N4 C22 C21 124.5(4) . .
C38 C37 C35 119.1(5) . .
C38 C37 C39 119.9(5) . .
C35 C37 C39 121.0(5) . .
C34 C33 C38 118.8(4) . .
C34 C33 C32 121.1(4) . .
C38 C33 C32 120.0(4) . .
O5 C32 O6 121.5(4) . .
O5 C32 C33 120.4(4) . .
O6 C32 C33 118.1(4) . .
C9 C10 C12 120.2(6) . .
C9 C10 C11 119.6(5) . .
C12 C10 C11 120.1(6) . .
C43 C44 C39 119.8(5) . .
C43 C44 H44 120.1 . .
C39 C44 H44 120.1 . .
C40 C39 C44 119.1(5) . .
C40 C39 C37 120.5(5) . .
C44 C39 C37 120.4(5) . .
C37 C38 C33 120.9(5) . .
C37 C38 H38 119.5 . .
C33 C38 H38 119.5 . .
C46 C31 N6 110.6(5) . .
C46 C31 H31 124.7 . .
N6 C31 H31 124.7 . .
C41 C42 C43 119.8(5) . .
C41 C42 C45 121.0(5) . .
C43 C42 C45 119.2(5) . .
C45 O8 Cd1 93.8(4) . 1_356
O3 C11 O4 121.8(5) . .
O3 C11 C10 120.2(5) . .
O4 C11 C10 118.0(5) . .
C23 C24 N4 106.7(5) . .
C23 C24 H24 126.6 . .
N4 C24 H24 126.6 . .
C22 C21 H21A 109.5 . .
C22 C21 H21B 109.5 . .
H21A C21 H21B 109.5 . .
C22 C21 H21C 109.5 . .
H21A C21 H21C 109.5 . .
H21B C21 H21C 109.5 . .
N6 C29 N5 110.0(5) . .
N6 C29 C30 125.5(5) . .
N5 C29 C30 124.5(5) . .
N4 C25 C26 113.8(4) . .
N4 C25 H25A 108.8 . .
C26 C25 H25A 108.8 . .
N4 C25 H25B 108.8 . .
C26 C25 H25B 108.8 . .
H25A C25 H25B 107.7 . .
C10 C9 C8 122.6(6) . .
C10 C9 H9 118.7 . .
C8 C9 H9 118.7 . .
C15 N1 C16 106.7(6) . .
C15 N1 Cd1 127.9(6) . .
C16 N1 Cd1 123.5(5) . .
C41 C40 C39 120.5(6) . .
C41 C40 H40 119.8 . .
C39 C40 H40 119.8 . .
C24 C23 N3 110.0(5) . .
C24 C23 H23 125.0 . .
N3 C23 H23 125.0 . .
C34 C36 C35 120.7(5) . .
C34 C36 H36 119.6 . .
C35 C36 H36 119.6 . .
C42 C43 C44 120.7(5) . .
C42 C43 H43 119.7 . .
C44 C43 H43 119.7 . .
C36 C34 C33 120.5(5) . .
C36 C34 H34 119.8 . .
C33 C34 H34 119.8 . .
C6 C5 C4 112.7(8) . .
C6 C5 C8 125.6(7) . .
C4 C5 C8 121.7(7) . .
C1 O1 Cd1 91.3(6) . 1_365
C20 C19 N2 115.3(13) . .
C20 C19 H19A 108.5 . .
N2 C19 H19A 108.5 . .
C20 C19 H19B 108.5 . .
N2 C19 H19B 108.5 . .
H19A C19 H19B 107.5 . .
C7 C2 C3 114.6(8) . .
C7 C2 C1 123.8(8) . .
C3 C2 C1 121.3(8) . .
N5 C28 C27 112.0(5) . .
N5 C28 H28A 109.2 . .
C27 C28 H28A 109.2 . .
N5 C28 H28B 109.2 . .
C27 C28 H28B 109.2 . .
H28A C28 H28B 107.9 . .
C15 N2 C17 107.4(7) . .
C15 N2 C19 125.6(10) . .
C17 N2 C19 126.9(8) . .
C36 C35 C37 119.9(5) . .
C36 C35 H35 120.1 . .
C37 C35 H35 120.1 . .
C16 C17 N2 106.1(7) . .
C16 C17 H17 126.9 . .
N2 C17 H17 126.9 . .
C2 C3 C4 120.8(12) . .
C2 C3 H3 119.6 . .
C4 C3 H3 119.6 . .
C42 C41 C40 120.0(5) . .
C42 C41 H41 120.0 . .
C40 C41 H41 120.0 . .
C27 C26 C25 122.9(8) . .
C27 C26 H26A 106.6 . .
C25 C26 H26A 106.6 . .
C27 C26 H26B 106.6 . .
C25 C26 H26B 106.6 . .
H26A C26 H26B 106.6 . .
C17 C16 N1 110.0(8) . .
C17 C16 H16 125.0 . .
N1 C16 H16 125.0 . .
C5 C4 C3 124.6(10) . .
C5 C4 H4 117.7 . .
C3 C4 H4 117.7 . .
C14 C8 C9 118.4(6) . .
C14 C8 C5 121.5(7) . .
C9 C8 C5 120.1(6) . .
C8 C14 C13 118.8(8) . .
C8 C14 H14 120.6 . .
C13 C14 H14 120.6 . .
C26 C27 C28 122.3(8) . .
C26 C27 H27A 106.8 . .
C28 C27 H27A 106.8 . .
C26 C27 H27B 106.8 . .
C28 C27 H27B 106.8 . .
H27A C27 H27B 106.6 . .
C29 C30 H30A 109.5 . .
C29 C30 H30B 109.5 . .
H30A C30 H30B 109.5 . .
C29 C30 H30C 109.5 . .
H30A C30 H30C 109.5 . .
H30B C30 H30C 109.5 . .
C2 C7 C6 122.2(9) . .
C2 C7 H7 118.9 . .
C6 C7 H7 118.9 . .
O2 C1 O1 118.7(6) . .
O2 C1 C2 123.1(7) . .
O1 C1 C2 117.7(8) . .
O2 C1 Cd1 58.7(3) . 1_365
O1 C1 Cd1 61.3(4) . 1_365
C2 C1 Cd1 174.5(5) . 1_365
C14 C13 C12 121.8(8) . .
C14 C13 H13 119.1 . .
C12 C13 H13 119.1 . .
C15 C18 H18A 109.5 . .
C15 C18 H18B 109.5 . .
H18A C18 H18B 109.5 . .
C15 C18 H18C 109.5 . .
H18A C18 H18C 109.5 . .
H18B C18 H18C 109.5 . .
C5 C6 C7 124.1(9) . .
C5 C6 H6 117.9 . .
C7 C6 H6 117.9 . .
N1 C15 N2 109.7(9) . .
N1 C15 C18 126.0(8) . .
N2 C15 C18 124.4(9) . .
C10 C12 C13 118.1(7) . .
C10 C12 H12 120.9 . .
C13 C12 H12 120.9 . .
C19 C20 C20 125(3) . 2_855
C19 C20 H20A 106.1 . .
C20 C20 H20A 106.1 2_855 .
C19 C20 H20B 106.1 . .
C20 C20 H20B 106.1 2_855 .
H20A C20 H20B 106.3 . .
O7 C45 O8 122.7(5) . .
O7 C45 C42 119.0(5) . .
O8 C45 C42 118.3(5) . .
O7 C45 Cd1 65.3(3) . 1_356
O8 C45 Cd1 58.9(3) . 1_356
C42 C45 Cd1 166.4(4) . 1_356
C45 O7 Cd1 88.2(4) . 1_356

loop_
_geom_bond_atom_site_label_1
_geom_bond_atom_site_label_2
_geom_bond_distance
_geom_bond_site_symmetry_2
Cd1 N3 2.230(4) .
Cd1 N1 2.240(5) .
Cd1 O8 2.333(5) 1_754
Cd1 O2 2.338(5) 1_745
Cd1 O1 2.387(7) 1_745
Cd1 O7 2.470(5) 1_754
Cd1 C45 2.718(5) 1_754
Cd1 C1 2.720(6) 1_745
Cd2 N6 2.239(4) .
Cd2 O6 2.255(3) .
Cd2 O4 2.363(4) .
Cd2 O5 2.373(3) 2_766
Cd2 O1W 2.431(3) .
Cd2 O3 2.464(4) .
O6 C32 1.278(6) .
O1W H1WA 0.8200 .
O1W H1WB 0.8500 .
O5 C32 1.241(5) .
O5 Cd2 2.373(3) 2_766
N3 C22 1.326(6) .
N3 C23 1.379(6) .
O4 C11 1.274(6) .
N4 C22 1.349(6) .
N4 C24 1.367(7) .
N4 C25 1.470(6) .
O3 C11 1.242(6) .
N6 C29 1.323(6) .
N6 C31 1.374(6) .
N5 C29 1.353(6) .
N5 C46 1.370(7) .
N5 C28 1.465(6) .
C46 C31 1.325(7) .
C46 H46 0.9300 .
O2 C1 1.166(9) .
O2 Cd1 2.338(5) 1_365
C22 C21 1.485(7) .
C37 C38 1.383(7) .
C37 C35 1.385(8) .
C37 C39 1.500(7) .
C33 C34 1.377(7) .
C33 C38 1.398(6) .
C33 C32 1.491(6) .
C10 C9 1.369(8) .
C10 C12 1.373(10) .
C10 C11 1.496(8) .
C44 C43 1.388(7) .
C44 C39 1.394(8) .
C44 H44 0.9300 .
C39 C40 1.392(8) .
C38 H38 0.9300 .
C31 H31 0.9300 .
C42 C41 1.380(8) .
C42 C43 1.380(7) .
C42 C45 1.513(7) .
O8 C45 1.247(7) .
O8 Cd1 2.333(5) 1_356
C24 C23 1.330(7) .
C24 H24 0.9300 .
C21 H21A 0.9600 .
C21 H21B 0.9600 .
C21 H21C 0.9600 .
C29 C30 1.481(8) .
C25 C26 1.492(8) .
C25 H25A 0.9700 .
C25 H25B 0.9700 .
C9 C8 1.402(9) .
C9 H9 0.9300 .
N1 C15 1.312(10) .
N1 C16 1.364(8) .
C40 C41 1.389(7) .
C40 H40 0.9300 .
C23 H23 0.9300 .
C36 C34 1.370(8) .
C36 C35 1.381(8) .
C36 H36 0.9300 .
C43 H43 0.9300 .
C34 H34 0.9300 .
C5 C6 1.273(11) .
C5 C4 1.303(13) .
C5 C8 1.487(9) .
O1 C1 1.251(11) .
O1 Cd1 2.387(7) 1_365
C19 C20 1.263(14) .
C19 N2 1.488(11) .
C19 H19A 0.9700 .
C19 H19B 0.9700 .
C2 C7 1.258(11) .
C2 C3 1.333(14) .
C2 C1 1.500(8) .
C28 C27 1.521(9) .
C28 H28A 0.9700 .
C28 H28B 0.9700 .
N2 C15 1.350(11) .
N2 C17 1.375(11) .
C35 H35 0.9300 .
C17 C16 1.327(9) .
C17 H17 0.9300 .
C3 C4 1.373(12) .
C3 H3 0.9300 .
C41 H41 0.9300 .
C26 C27 1.309(11) .
C26 H26A 0.9700 .
C26 H26B 0.9700 .
C16 H16 0.9300 .
C4 H4 0.9300 .
C8 C14 1.385(11) .
C14 C13 1.404(12) .
C14 H14 0.9300 .
C27 H27A 0.9700 .
C27 H27B 0.9700 .
C30 H30A 0.9600 .
C30 H30B 0.9600 .
C30 H30C 0.9600 .
C7 C6 1.418(12) .
C7 H7 0.9300 .
C1 Cd1 2.720(6) 1_365
C13 C12 1.414(13) .
C13 H13 0.9300 .
C18 C15 1.491(16) .
C18 H18A 0.9600 .
C18 H18B 0.9600 .
C18 H18C 0.9600 .
C6 H6 0.9300 .
C12 H12 0.9300 .
C20 C20 1.60(5) 2_855
C20 H20A 0.9700 .
C20 H20B 0.9700 .
C45 O7 1.213(7) .
C45 Cd1 2.718(5) 1_356
O7 Cd1 2.470(5) 1_356
